data_4134695
loop_
_publ_author_name
'Rice, Natalie T.'
'McCabe, Karl'
'Bacsa, John'
'Maron, Laurent'
'La Pierre, Henry S.'

_publ_section_title
;
 Two-Electron Oxidative Atom Transfer at a Homoleptic, Tetravalent Uranium
 Complex.
;
_journal_issue 16
_journal_name_full 'Journal of the American Chemical Society'
_journal_page_first 7368
_journal_page_last 7373
_journal_paper_doi 10.1021/jacs.0c02693
_journal_volume 142
_journal_year 2020
_chemical_absolute_configuration ad
_chemical_formula_moiety 'C60 H120 N16 P4 U1'
_chemical_formula_sum 'C60 H120 N16 P4 U'
_chemical_formula_weight 1427.62
_space_group_crystal_system trigonal
_space_group_IT_number 146
_space_group_name_Hall 'R 3'
_space_group_name_H-M_alt 'R 3 :H'
_atom_sites_solution_hydrogens geom
_atom_sites_solution_primary dual
_audit_creation_date 2019-06-06
_audit_creation_method
;
Olex2 1.2-alpha
(compiled 2018.07.26 svn.r3523 for OlexSys, GUI svn.r5532)
;
_cell_angle_alpha 90
_cell_angle_beta 90
_cell_angle_gamma 120
_cell_formula_units_Z 3
_cell_length_a 20.6977(9)
_cell_length_b 20.6977(9)
_cell_length_c 14.1093(7)
_cell_measurement_reflns_used 9823
_cell_measurement_temperature 100(2)
_cell_measurement_theta_max 23.78
_cell_measurement_theta_min 2.69
_cell_volume 5234.6(4)
_computing_data_collection 'APEX2 v2016.5-1 (Bruker, 2014)'
_computing_molecular_graphics 'Olex2 (Dolomanov et al., 2009)'
_computing_publication_material 'Olex2 (Dolomanov et al., 2009)'
_computing_structure_refinement 'ShelXL (Sheldrick, 2015)'
_computing_structure_solution 'ShelXT (Sheldrick, 2015)'
_diffrn_ambient_temperature 100(2)
_diffrn_detector_area_resol_mean 7.495
_diffrn_measured_fraction_theta_full 0.995
_diffrn_measured_fraction_theta_max 0.996
_diffrn_measurement_device_type 'Bruker D8 Venture'
_diffrn_radiation_monochromator 'multilayer mirror'
_diffrn_radiation_type MoK\a
_diffrn_radiation_wavelength 0.71073
_diffrn_reflns_av_R_equivalents 0.0328
_diffrn_reflns_av_unetI/netI 0.0373
_diffrn_reflns_Laue_measured_fraction_full 0.995
_diffrn_reflns_Laue_measured_fraction_max 0.996
_diffrn_reflns_limit_h_max 26
_diffrn_reflns_limit_h_min -26
_diffrn_reflns_limit_k_max 26
_diffrn_reflns_limit_k_min -26
_diffrn_reflns_limit_l_max 17
_diffrn_reflns_limit_l_min -17
_diffrn_reflns_number 16181
_diffrn_reflns_point_group_measured_fraction_full 0.994
_diffrn_reflns_point_group_measured_fraction_max 0.994
_diffrn_reflns_theta_full 25.242
_diffrn_reflns_theta_max 26.723
_diffrn_reflns_theta_min 3.103
_diffrn_source 'microfocus sealed tube'
_diffrn_source_current 1.4
_diffrn_source_voltage 50
_diffrn_standards_number 0
_exptl_absorpt_coefficient_mu 2.465
_exptl_absorpt_correction_T_max 0.7458
_exptl_absorpt_correction_T_min 0.5754
_exptl_absorpt_correction_type multi-scan
_exptl_absorpt_process_details 'SADABS-2016/2 - Bruker AXS area detector scaling and absorption correction'
_exptl_crystal_colour colourless
_exptl_crystal_colour_primary colourless
_exptl_crystal_density_diffrn 1.359
_exptl_crystal_description prism
_exptl_crystal_F_000 2232
_exptl_crystal_recrystallization_method 'The material was recrystallised from --- by as supplied'
_exptl_crystal_size_max 0.348
_exptl_crystal_size_mid 0.225
_exptl_crystal_size_min 0.167
_refine_diff_density_max 1.802
_refine_diff_density_min -1.389
_refine_diff_density_rms 0.138
_refine_ls_abs_structure_details
;
 Refined as an inversion twin.
;
_refine_ls_abs_structure_Flack 0.53(3)
_refine_ls_extinction_method none
_refine_ls_goodness_of_fit_ref 1.059
_refine_ls_hydrogen_treatment constr
_refine_ls_matrix_type full
_refine_ls_number_parameters 245
_refine_ls_number_reflns 4925
_refine_ls_number_restraints 294
_refine_ls_restrained_S_all 1.051
_refine_ls_R_factor_all 0.0579
_refine_ls_R_factor_gt 0.0570
_refine_ls_shift/su_max 0.008
_refine_ls_shift/su_mean 0.001
_refine_ls_structure_factor_coef Fsqd
_refine_ls_weighting_details 'w=1/[\s^2^(Fo^2^)+(0.1170P)^2^+4.0920P] where P=(Fo^2^+2Fc^2^)/3'
_refine_ls_weighting_scheme calc
_refine_ls_wR_factor_gt 0.1453
_refine_ls_wR_factor_ref 0.1469
_reflns_Friedel_coverage 0.997
_reflns_Friedel_fraction_full 0.992
_reflns_Friedel_fraction_max 0.993
_reflns_number_gt 4887
_reflns_number_total 4925
_reflns_threshold_expression 'I > 2\s(I)'
_cod_data_source_file ja0c02693_si_002.cif
_cod_data_source_block ntr-1-142
_cod_depositor_comments 'Adding full bibliography for 4134695--4134697.cif.'
_cod_original_cell_volume 5234.6(5)
_cod_original_sg_symbol_H-M 'R 3'
_cod_database_code 4134695
_shelx_shelxl_version_number 2018/3
_shelx_space_group_comment
;
The symmetry employed for this shelxl refinement is uniquely defined
by the following loop, which should always be used as a source of
symmetry information in preference to the above space-group names.
They are only intended as comments.
;
_olex2_refinement_description
;
1. Twinned data refinement
 Scales: 0.47(3)
 0.53(3)
2. Fixed Uiso
 At 1.2 times of:
  All C(H,H) groups
3. Restrained distances
 C1_4-C3_4
 2.51 with sigma of 0.01
 N2_2-C1_2
 1.46 with sigma of 0.005
 C2_1-C1_1 = C3_1-C2_1 = C4_1-C3_1 = C4_1-C5_1 = C4_4-C5_4 = C3_4-C4_4 = C2_4-
 C3_4 = C2_4-C1_4 = C2_2-C1_2 = C2_2-C3_2 = C4_2-C3_2 = C4_2-C5_2
 1.525 with sigma of 0.005
 C1_3-C3_3
 2.51 with sigma of 0.01
 C5_3-C3_3
 2.52 with sigma of 0.01
 N2_4-C1_4 \\sim N2_4-C5_4
 N2_2-C1_2 \\sim N2_2-C5_2
 N2_1-C1_1 \\sim N2_1-C5_1
 N2_3-C1_3 \\sim N2_3-C5_3
 with sigma of 0.002
4. Uiso/Uaniso restraints and constraints
Uanis(C3_3) \\sim Ueq: with sigma of 0.002 and sigma for terminal atoms of 0.004
Uanis(C2_3) \\sim Ueq: with sigma of 0.002 and sigma for terminal atoms of 0.004
Uanis(N1) \\sim Ueq: with sigma of 0.002 and sigma for terminal atoms of 0.004
Uanis(N3) \\sim Ueq: with sigma of 0.002 and sigma for terminal atoms of 0.004
5. Rigid body (RIGU) restrains
 N2_4, C1_4, C2_4, C5_4, C3_4, C4_4
 N2_2, C1_2, C2_2, C5_2, C3_2, C4_2
 N2_1, C1_1, C2_1, C5_1, C3_1, C4_1
 N2_3, C1_3, C2_3, C5_3, C3_3, C4_3
 with sigma for 1-2 distances of 0.0002 and sigma for 1-3 distances of 0.0002
 N2_2, C1_2, C2_2, C3_2, C4_2, C5_2
 with sigma for 1-2 distances of 0.0002 and sigma for 1-3 distances of 0.0002
 P2, N2_2, N2_4
 with sigma for 1-2 distances of 0.0002 and sigma for 1-3 distances of 0.0002
 N1, P2
 with sigma for 1-2 distances of 0.001 and sigma for 1-3 distances of 0.001
 N2_1, C1_1, C2_1, C3_1, C4_1, C5_1
 with sigma for 1-2 distances of 0.001 and sigma for 1-3 distances of 0.001
 N2_4
 N2_2
 N2_1
 N2_3
 with sigma for 1-2 distances of 0.0002 and sigma for 1-3 distances of 0.0002
6. Same fragment restrains
{N2_2, C1_2, C2_2, C3_2, C4_2, C5_2}
{N2_1, C1_1, C2_1, C3_1, C4_1, C5_1}
{N2_3, C1_3, C2_3, C3_3, C4_3, C5_3}
as
{N2_4, C1_4, C2_4, C3_4, C4_4, C5_4} sigma for 1-2: 0.005 1-3: 0.01
7. Others
 Fixed U13: U1(0) N3(0) P1(0)
 Fixed U23: U1(0) N3(0) P1(0)
 Fixed X: U1(0) N3(0) P1(0)
 Fixed Y: U1(0) N3(0) P1(0)
8.a Secondary CH2 refined with riding coordinates:
 C1(H1A,H1B), C2(H2A,H2B), C3(H3A,H3B), C4(H4A,H4B), C5(H5A,H5B), C1(H1A,H1B),
 C2(H2A,H2B), C3(H3A,H3B), C4(H4A,H4B), C5(H5A,H5B), C1(H1A,H1B), C2(H2A,H2B),
 C3(H3A,H3B), C4(H4A,H4B), C5(H5A,H5B), C1(H1A,H1B), C2(H2A,H2B), C3(H3A,H3B),
 C4(H4A,H4B), C5(H5A,H5B)
;
_olex2_diffrn_ambient_temperature_device 'Oxford Cryosystems'
_olex2_exptl_crystal_mounting_method 'The crystal was mounted on a loop with paratone oil'
_olex2_submission_original_sample_id NTR-1-142
_olex2_submission_special_instructions 'No special instructions were received'

loop_
_space_group_symop_operation_xyz
'x, y, z'
'-y, x-y, z'
'-x+y, -x, z'
'x+2/3, y+1/3, z+1/3'
'-y+2/3, x-y+1/3, z+1/3'
'-x+y+2/3, -x+1/3, z+1/3'
'x+1/3, y+2/3, z+2/3'
'-y+1/3, x-y+2/3, z+2/3'
'-x+y+1/3, -x+2/3, z+2/3'

loop_
_atom_site_label
_atom_site_type_symbol
_atom_site_fract_x
_atom_site_fract_y
_atom_site_fract_z
_atom_site_U_iso_or_equiv
_atom_site_adp_type
_atom_site_occupancy
_atom_site_site_symmetry_order
_atom_site_calc_flag
_atom_site_refinement_flags_posn
_atom_site_refinement_flags_adp
_atom_site_refinement_flags_occupancy
_atom_site_disorder_assembly
_atom_site_disorder_group
U1 U 0.000000 0.000000 0.1868(6) 0.0436(2) Uani 1 3 d S T P . .
N1 N 0.062(2) 0.118(2) 0.221(3) 0.152(9) Uani 1 1 d . U . . .
N3 N 0.000000 0.000000 0.028(4) 0.149(4) Uani 1 3 d S TU P . .
P1 P 0.000000 0.000000 -0.0775(8) 0.122(4) Uani 1 3 d S T P . .
P2 P 0.0690(3) 0.1882(3) 0.2604(8) 0.0969(15) Uani 1 1 d . U . . .
N2_4 N 0.1489(7) 0.2569(6) 0.2226(11) 0.128(3) Uani 1 1 d D U . . .
C1_4 C 0.1878(8) 0.2483(9) 0.1411(11) 0.136(3) Uani 1 1 d D U . . .
H1A_4 H 0.183627 0.274320 0.086277 0.164 Uiso 1 1 calc R . . . .
H1B_4 H 0.166932 0.196015 0.125150 0.164 Uiso 1 1 calc R . . . .
C2_4 C 0.2691(8) 0.2823(9) 0.172(2) 0.144(4) Uani 1 1 d D U . . .
H2A_4 H 0.297305 0.274809 0.122220 0.173 Uiso 1 1 calc R . . . .
H2B_4 H 0.272064 0.257847 0.228702 0.173 Uiso 1 1 calc R . . . .
C3_4 C 0.3020(8) 0.3656(9) 0.1900(18) 0.141(4) Uani 1 1 d D U . . .
H3A_4 H 0.353735 0.388112 0.209776 0.170 Uiso 1 1 calc R . . . .
H3B_4 H 0.299329 0.390852 0.133590 0.170 Uiso 1 1 calc R . . . .
C4_4 C 0.2541(8) 0.3698(11) 0.2691(16) 0.134(4) Uani 1 1 d D U . . .
H4A_4 H 0.257606 0.343940 0.324504 0.161 Uiso 1 1 calc R . . . .
H4B_4 H 0.273261 0.421604 0.286250 0.161 Uiso 1 1 calc R . . . .
C5_4 C 0.1726(8) 0.3354(6) 0.2403(19) 0.129(3) Uani 1 1 d D U . . .
H5A_4 H 0.143377 0.340152 0.290669 0.155 Uiso 1 1 calc R . . . .
H5B_4 H 0.167573 0.358975 0.183509 0.155 Uiso 1 1 calc R . . . .
N2_2 N 0.0692(7) 0.1946(6) 0.3754(9) 0.121(2) Uani 1 1 d D U . . .
C1_2 C 0.1127(8) 0.1655(9) 0.4218(12) 0.154(3) Uani 1 1 d D U . . .
H1A_2 H 0.160878 0.206038 0.441580 0.185 Uiso 1 1 calc R . . . .
H1B_2 H 0.120445 0.133358 0.378937 0.185 Uiso 1 1 calc R . . . .
C2_2 C 0.0669(14) 0.1216(10) 0.5074(13) 0.187(3) Uani 1 1 d D U . . .
H2A_2 H 0.091601 0.098225 0.539004 0.225 Uiso 1 1 calc R . . . .
H2B_2 H 0.018113 0.082527 0.486751 0.225 Uiso 1 1 calc R . . . .
C3_2 C 0.0580(14) 0.1735(12) 0.5763(10) 0.203(3) Uani 1 1 d D U . . .
H3A_2 H 0.028046 0.145904 0.630443 0.243 Uiso 1 1 calc R . . . .
H3B_2 H 0.106310 0.212352 0.598582 0.243 Uiso 1 1 calc R . . . .
C4_2 C 0.0191(12) 0.2066(12) 0.5191(13) 0.175(3) Uani 1 1 d D U . . .
H4A_2 H 0.009900 0.238995 0.559693 0.210 Uiso 1 1 calc R . . . .
H4B_2 H -0.028676 0.166724 0.497082 0.210 Uiso 1 1 calc R . . . .
C5_2 C 0.0657(12) 0.2512(7) 0.4341(11) 0.140(3) Uani 1 1 d D U . . .
H5A_2 H 0.041750 0.274398 0.400449 0.168 Uiso 1 1 calc R . . . .
H5B_2 H 0.115151 0.289440 0.453681 0.168 Uiso 1 1 calc R . . . .
N2_1 N 0.0030(7) 0.2098(9) 0.2311(6) 0.104(3) Uani 1 1 d D U . . .
C1_1 C 0.0044(10) 0.2204(13) 0.1283(7) 0.129(3) Uani 1 1 d D U . . .
H1A_1 H -0.018256 0.172738 0.095805 0.155 Uiso 1 1 calc R . . . .
H1B_1 H 0.055308 0.250733 0.105963 0.155 Uiso 1 1 calc R . . . .
C2_1 C -0.0401(10) 0.2597(12) 0.1108(16) 0.149(3) Uani 1 1 d D U . . .
H2A_1 H -0.038102 0.271799 0.044051 0.178 Uiso 1 1 calc R . . . .
H2B_1 H -0.018300 0.305954 0.146515 0.178 Uiso 1 1 calc R . . . .
C3_1 C -0.1210(9) 0.2097(16) 0.1409(13) 0.152(4) Uani 1 1 d D U . . .
H3A_1 H -0.149594 0.234626 0.131430 0.183 Uiso 1 1 calc R . . . .
H3B_1 H -0.143983 0.163508 0.105038 0.183 Uiso 1 1 calc R . . . .
C4_1 C -0.1170(10) 0.1945(12) 0.2459(12) 0.124(3) Uani 1 1 d D U . . .
H4A_1 H -0.094067 0.241314 0.280303 0.148 Uiso 1 1 calc R . . . .
H4B_1 H -0.167183 0.163658 0.270304 0.148 Uiso 1 1 calc R . . . .
C5_1 C -0.0723(7) 0.1552(9) 0.2628(13) 0.115(3) Uani 1 1 d D U . . .
H5A_1 H -0.072499 0.143438 0.329359 0.138 Uiso 1 1 calc R . . . .
H5B_1 H -0.092273 0.109615 0.226078 0.138 Uiso 1 1 calc R . . . .
N2_3 N -0.0176(10) -0.0822(8) -0.1228(7) 0.163(4) Uani 1 1 d D U . . .
C1_3 C 0.0103(10) -0.1255(9) -0.0732(14) 0.169(4) Uani 1 1 d D U . . .
H1A_3 H 0.023719 -0.108185 -0.008423 0.203 Uiso 1 1 calc R . . . .
H1B_3 H 0.053947 -0.120931 -0.105087 0.203 Uiso 1 1 calc R . . . .
C2_3 C -0.0533(15) -0.2060(9) -0.0751(14) 0.177(3) Uani 1 1 d D U . . .
H2A_3 H -0.097215 -0.209173 -0.045844 0.212 Uiso 1 1 calc R . . . .
H2B_3 H -0.039383 -0.237082 -0.039101 0.212 Uiso 1 1 calc R . . . .
C3_3 C -0.0713(17) -0.2343(9) -0.1771(17) 0.178(3) Uani 1 1 d D U . . .
H3A_3 H -0.028104 -0.231871 -0.207570 0.213 Uiso 1 1 calc R . . . .
H3B_3 H -0.112215 -0.285396 -0.178982 0.213 Uiso 1 1 calc R . . . .
C4_3 C -0.0929(15) -0.1818(12) -0.2251(18) 0.181(4) Uani 1 1 d D U . . .
H4A_3 H -0.107069 -0.197519 -0.290253 0.217 Uiso 1 1 calc R . . . .
H4B_3 H -0.135737 -0.184870 -0.192929 0.217 Uiso 1 1 calc R . . . .
C5_3 C -0.0290(17) -0.1013(11) -0.2237(7) 0.177(4) Uani 1 1 d D U . . .
H5A_3 H 0.015626 -0.097297 -0.251889 0.212 Uiso 1 1 calc R . . . .
H5B_3 H -0.042344 -0.068982 -0.257765 0.212 Uiso 1 1 calc R . . . .

loop_
_atom_site_aniso_label
_atom_site_aniso_U_11
_atom_site_aniso_U_22
_atom_site_aniso_U_33
_atom_site_aniso_U_23
_atom_site_aniso_U_13
_atom_site_aniso_U_12
U1 0.0399(2) 0.0399(2) 0.0509(3) 0.000 0.000 0.01993(11)
N1 0.152(9) 0.151(9) 0.154(9) -0.001(3) 0.000(3) 0.076(5)
N3 0.149(4) 0.149(4) 0.148(5) 0.000 0.000 0.0746(18)
P1 0.158(7) 0.158(7) 0.050(4) 0.000 0.000 0.079(4)
P2 0.093(3) 0.058(2) 0.138(4) -0.028(2) -0.014(3) 0.036(2)
N2_4 0.103(3) 0.080(3) 0.195(5) -0.003(3) 0.002(3) 0.041(3)
C1_4 0.110(4) 0.086(5) 0.205(5) -0.001(4) 0.012(4) 0.044(3)
C2_4 0.110(3) 0.096(4) 0.223(10) -0.006(5) 0.011(4) 0.048(3)
C3_4 0.112(4) 0.096(4) 0.210(8) -0.007(5) -0.001(4) 0.047(3)
C4_4 0.106(4) 0.089(5) 0.200(7) -0.009(5) -0.009(4) 0.043(3)
C5_4 0.107(3) 0.080(3) 0.192(9) -0.007(4) -0.009(4) 0.041(3)
N2_2 0.156(5) 0.110(4) 0.138(4) -0.026(2) -0.014(3) 0.096(3)
C1_2 0.187(5) 0.180(5) 0.161(5) 0.013(4) 0.008(4) 0.141(3)
C2_2 0.249(7) 0.234(5) 0.186(5) 0.051(3) 0.049(5) 0.201(4)
C3_2 0.272(6) 0.223(5) 0.202(5) 0.057(3) 0.080(4) 0.190(4)
C4_2 0.251(6) 0.163(5) 0.179(4) 0.021(4) 0.061(4) 0.156(4)
C5_2 0.189(7) 0.105(4) 0.153(5) -0.019(3) 0.018(4) 0.093(4)
N2_1 0.115(3) 0.094(5) 0.086(3) -0.023(4) -0.019(4) 0.040(3)
C1_1 0.136(4) 0.162(6) 0.088(3) -0.013(4) -0.015(4) 0.073(3)
C2_1 0.155(4) 0.207(6) 0.101(6) 0.020(5) 0.004(4) 0.103(3)
C3_1 0.156(4) 0.200(9) 0.119(4) 0.013(5) 0.010(4) 0.102(3)
C4_1 0.129(4) 0.122(5) 0.115(4) -0.002(5) 0.002(4) 0.059(3)
C5_1 0.119(3) 0.097(5) 0.114(6) -0.018(5) -0.008(4) 0.042(3)
N2_3 0.160(8) 0.176(4) 0.155(4) 0.000(3) 0.013(5) 0.086(3)
C1_3 0.171(5) 0.177(4) 0.163(5) 0.000(3) 0.010(5) 0.091(3)
C2_3 0.177(4) 0.178(3) 0.176(3) 0.000(2) 0.001(2) 0.089(2)
C3_3 0.178(4) 0.178(3) 0.177(3) -0.002(2) -0.001(2) 0.089(2)
C4_3 0.193(7) 0.178(4) 0.176(5) -0.009(4) -0.009(5) 0.095(3)
C5_3 0.196(9) 0.177(4) 0.158(4) -0.007(4) 0.003(6) 0.095(4)

loop_
_atom_type_symbol
_atom_type_description
_atom_type_scat_dispersion_real
_atom_type_scat_dispersion_imag
_atom_type_scat_source
C C 0.0030 0.0020 'International Tables Vol C Tables 4.2.6.8 and 6.1.1.4'
H H 0.0000 0.0000 'International Tables Vol C Tables 4.2.6.8 and 6.1.1.4'
N N 0.0060 0.0030 'International Tables Vol C Tables 4.2.6.8 and 6.1.1.4'
P P 0.1020 0.0940 'International Tables Vol C Tables 4.2.6.8 and 6.1.1.4'
U U -9.6767 9.6646 'International Tables Vol C Tables 4.2.6.8 and 6.1.1.4'

loop_
_geom_angle_atom_site_label_1
_geom_angle_atom_site_label_2
_geom_angle_atom_site_label_3
_geom_angle
_geom_angle_site_symmetry_1
_geom_angle_site_symmetry_3
_geom_angle_publ_flag
N1 U1 N1 115.2(7) . 2 ?
N1 U1 N1 115.2(7) . 3 ?
N1 U1 N1 115.2(7) 2 3 ?
N1 U1 N3 102.8(10) . . ?
N1 U1 N3 102.8(10) 2 . ?
N1 U1 N3 102.8(10) 3 . ?
P2 N1 U1 154(2) . . ?
P1 N3 U1 180.0 . . ?
N3 P1 N2_3 112.4(6) . 2 ?
N3 P1 N2_3 112.4(6) . 3 ?
N3 P1 N2_3 112.4(6) . . ?
N2_3 P1 N2_3 106.4(6) . 2 ?
N2_3 P1 N2_3 106.4(6) 3 2 ?
N2_3 P1 N2_3 106.4(6) 3 . ?
N1 P2 N2_4 106.9(15) . . ?
N1 P2 N2_2 116.6(15) . . ?
N1 P2 N2_1 117.8(15) . . ?
N2_4 P2 N2_1 106.8(8) . . ?
N2_2 P2 N2_4 107.0(8) . . ?
N2_2 P2 N2_1 101.0(7) . . ?
C1_4 N2_4 P2 121.8(9) . . ?
C5_4 N2_4 P2 122.7(10) . . ?
C5_4 N2_4 C1_4 111.6(11) . . ?
N2_4 C1_4 C2_4 105.5(11) . . ?
C1_4 C2_4 C3_4 109.6(8) . . ?
C4_4 C3_4 C2_4 104.7(12) . . ?
C5_4 C4_4 C3_4 112.2(11) . . ?
N2_4 C5_4 C4_4 104.0(10) . . ?
C1_2 N2_2 P2 112.8(10) . . ?
C1_2 N2_2 C5_2 111.2(10) . . ?
C5_2 N2_2 P2 129.1(10) . . ?
N2_2 C1_2 C2_2 105.9(10) . . ?
C1_2 C2_2 C3_2 110.0(10) . . ?
C4_2 C3_2 C2_2 104.9(12) . . ?
C3_2 C4_2 C5_2 111.8(11) . . ?
N2_2 C5_2 C4_2 103.4(10) . . ?
C1_1 N2_1 P2 108.9(10) . . ?
C1_1 N2_1 C5_1 110.6(10) . . ?
C5_1 N2_1 P2 114.3(11) . . ?
N2_1 C1_1 C2_1 105.6(11) . . ?
C1_1 C2_1 C3_1 110.1(10) . . ?
C4_1 C3_1 C2_1 104.9(12) . . ?
C5_1 C4_1 C3_1 111.8(11) . . ?
N2_1 C5_1 C4_1 103.7(10) . . ?
C1_3 N2_3 P1 119.1(11) . . ?
C1_3 N2_3 C5_3 111.0(11) . . ?
C5_3 N2_3 P1 124.7(12) . . ?
N2_3 C1_3 C2_3 105.7(11) . . ?
C1_3 C2_3 C3_3 110.4(9) . . ?
C4_3 C3_3 C2_3 104.3(13) . . ?
C5_3 C4_3 C3_3 111.7(9) . . ?
N2_3 C5_3 C4_3 104.1(11) . . ?

loop_
_geom_bond_atom_site_label_1
_geom_bond_atom_site_label_2
_geom_bond_distance
_geom_bond_site_symmetry_2
_geom_bond_publ_flag
U1 N1 2.17(4) . ?
U1 N1 2.17(4) 2 ?
U1 N1 2.17(4) 3 ?
U1 N3 2.24(6) . ?
N1 P2 1.49(4) . ?
N3 P1 1.49(6) . ?
P1 N2_3 1.678(15) 3 ?
P1 N2_3 1.678(15) . ?
P1 N2_3 1.678(15) 2 ?
P2 N2_4 1.640(13) . ?
P2 N2_2 1.628(16) . ?
P2 N2_1 1.688(17) . ?
N2_4 C1_4 1.465(6) . ?
N2_4 C5_4 1.465(6) . ?
C1_4 C2_4 1.525(5) . ?
C2_4 C3_4 1.526(5) . ?
C3_4 C4_4 1.524(5) . ?
C4_4 C5_4 1.523(5) . ?
N2_2 C1_2 1.465(6) . ?
N2_2 C5_2 1.465(6) . ?
C1_2 C2_2 1.524(5) . ?
C2_2 C3_2 1.526(5) . ?
C3_2 C4_2 1.524(5) . ?
C4_2 C5_2 1.526(5) . ?
N2_1 C1_1 1.465(6) . ?
N2_1 C5_1 1.465(6) . ?
C1_1 C2_1 1.524(5) . ?
C2_1 C3_1 1.525(5) . ?
C3_1 C4_1 1.525(5) . ?
C4_1 C5_1 1.524(5) . ?
N2_3 C1_3 1.465(6) . ?
N2_3 C5_3 1.465(6) . ?
C1_3 C2_3 1.523(7) . ?
C2_3 C3_3 1.527(7) . ?
C3_3 C4_3 1.525(7) . ?
C4_3 C5_3 1.524(7) . ?

loop_
_twin_individual_id
_twin_individual_mass_fraction_refined
1 0.47(3)
2 0.53(3)
